data_1555160
loop_
_publ_author_name
'Sun, Zhaocui'
'Zhu, Nailiang'
'Zhou, Man'
'Huo, Xiaowei'
'Wu, Haifeng'
'Tian, Yu'
'Yang, Junshan'
'Ma, Guoxu'
'Yang, Yan-Long'
'Xu, Xudong'

_publ_section_title
;
 Clavipines A--C, antiproliferative meroterpenoids with a fused azepine
 skeleton from the basidiomycete Clitocybe clavipes
;
_journal_issue 22
_journal_name_full 'Organic Chemistry Frontiers'
_journal_page_first 3759
_journal_paper_doi 10.1039/C9QO01005J
_journal_volume 6
_journal_year 2019
_chemical_compound_source 'Clitocybe Clavipes'
_chemical_formula_moiety 'C16 H14 O5'
_chemical_formula_sum 'C16 H14 O5'
_chemical_formula_weight 286.27
_chemical_name_common 'clavilactone A'
_chemical_properties_physical Oxygen-sensitive
_space_group_crystal_system orthorhombic
_space_group_IT_number 19
_space_group_name_Hall 'P 2ac 2ab'
_space_group_name_H-M_alt 'P 21 21 21'
_atom_sites_solution_hydrogens geom
_audit_creation_date 2019-04-02
_audit_creation_method
;
  Olex2 1.1
  (compiled 2011.02.15 svn.r1672, GUI svn.r3494)
;
_audit_update_record
;
2019-08-09 deposited with the CCDC.	2019-10-08 downloaded from the CCDC.
;
_cell_angle_alpha 90
_cell_angle_beta 90
_cell_angle_gamma 90
_cell_formula_units_Z 4
_cell_length_a 8.5940(3)
_cell_length_b 11.8962(8)
_cell_length_c 13.1105(5)
_cell_measurement_reflns_used 2898
_cell_measurement_temperature 109.65(10)
_cell_measurement_theta_max 71.0300
_cell_measurement_theta_min 3.7630
_cell_volume 1340.36(11)
_computing_cell_refinement
;
CrysAlisPro, Agilent Technologies,
Version 1.171.37.35 (release 13-08-2014 CrysAlis171 .NET)
(compiled Aug 13 2014,18:06:01)
;
_computing_data_collection
;
CrysAlisPro, Agilent Technologies,
Version 1.171.37.35 (release 13-08-2014 CrysAlis171 .NET)
(compiled Aug 13 2014,18:06:01)
;
_computing_data_reduction
;
CrysAlisPro, Agilent Technologies,
Version 1.171.37.35 (release 13-08-2014 CrysAlis171 .NET)
(compiled Aug 13 2014,18:06:01)
;
_computing_molecular_graphics
;
O. V. Dolomanov, L. J. Bourhis, R. J. Gildea, J. A. K. Howard and H. Puschmann,
OLEX2: a complete structure solution, refinement and analysis program.
J. Appl. Cryst. (2009). 42, 339-341.
;
_computing_publication_material
;
O. V. Dolomanov, L. J. Bourhis, R. J. Gildea, J. A. K. Howard and H. Puschmann,
OLEX2: a complete structure solution, refinement and analysis program.
J. Appl. Cryst. (2009). 42, 339-341.
;
_computing_structure_refinement 'SHELXL-2014/7 (Sheldrick, 2014)'
_computing_structure_solution 'A short history of SHELX (Sheldrick, 2007)/Bruker'
_diffrn_ambient_environment N~2~
_diffrn_ambient_temperature 109.65(10)
_diffrn_detector 'CCD plate'
_diffrn_detector_area_resol_mean 16.0971
_diffrn_detector_type Eos
_diffrn_measured_fraction_theta_full 0.9986
_diffrn_measured_fraction_theta_max 0.9733
_diffrn_measurement_details
;
#__ type_ start__ end____ width___ exp.time_
  1 omega   21.00  103.00   1.0000    1.0000
omega____ theta____ kappa____ phi______ frames
    -       36.7919   56.0000   87.0000 82

#__ type_ start__ end____ width___ exp.time_
  2 omega   40.00   91.00   1.0000    1.5000
omega____ theta____ kappa____ phi______ frames
    -      108.0000  -45.0000  -30.0000 51

#__ type_ start__ end____ width___ exp.time_
  3 omega   62.00   91.00   1.0000    1.5000
omega____ theta____ kappa____ phi______ frames
    -      108.0000  -30.0000   60.0000 29

#__ type_ start__ end____ width___ exp.time_
  4 omega   54.00   97.00   1.0000    1.5000
omega____ theta____ kappa____ phi______ frames
    -      108.0000  -45.0000  120.0000 43

#__ type_ start__ end____ width___ exp.time_
  5 omega   58.00   90.00   1.0000    1.5000
omega____ theta____ kappa____ phi______ frames
    -      108.0000  -30.0000  150.0000 32

#__ type_ start__ end____ width___ exp.time_
  6 omega  111.00  174.00   1.0000    1.5000
omega____ theta____ kappa____ phi______ frames
    -      108.0000   30.0000   60.0000 63

#__ type_ start__ end____ width___ exp.time_
  7 omega  107.00  155.00   1.0000    1.5000
omega____ theta____ kappa____ phi______ frames
    -      108.0000   61.0000    0.0000 48

#__ type_ start__ end____ width___ exp.time_
  8 omega   61.00  147.00   1.0000    1.5000
omega____ theta____ kappa____ phi______ frames
    -      108.0000  178.0000   30.0000 86

#__ type_ start__ end____ width___ exp.time_
  9 omega   38.00   87.00   1.0000    1.5000
omega____ theta____ kappa____ phi______ frames
    -      108.0000  -30.0000  -90.0000 49

#__ type_ start__ end____ width___ exp.time_
 10 omega   34.00   61.00   1.0000    1.0000
omega____ theta____ kappa____ phi______ frames
    -       36.7919  -77.0000 -150.0000 27

#__ type_ start__ end____ width___ exp.time_
 11 omega    6.00   74.00   1.0000    1.0000
omega____ theta____ kappa____ phi______ frames
    -       36.7919  -99.0000  -30.0000 68

#__ type_ start__ end____ width___ exp.time_
 12 omega   83.00  108.00   1.0000    1.0000
omega____ theta____ kappa____ phi______ frames
    -       36.7919 -178.0000    0.0000 25

#__ type_ start__ end____ width___ exp.time_
 13 omega  -12.00   55.00   1.0000    1.0000
omega____ theta____ kappa____ phi______ frames
    -       36.7919  -37.0000 -180.0000 67
;
_diffrn_measurement_device 'four-circle diffractometer'
_diffrn_measurement_device_type 'Xcalibur, Eos, Gemini'
_diffrn_measurement_method '\w scans'
_diffrn_orient_matrix_UB_11 -0.1159411000
_diffrn_orient_matrix_UB_12 0.0272811000
_diffrn_orient_matrix_UB_13 0.0861128000
_diffrn_orient_matrix_UB_21 -0.0341695000
_diffrn_orient_matrix_UB_22 -0.1263447000
_diffrn_orient_matrix_UB_23 0.0131550000
_diffrn_orient_matrix_UB_31 0.1325148000
_diffrn_orient_matrix_UB_32 -0.0086327000
_diffrn_orient_matrix_UB_33 0.0788693000
_diffrn_radiation_monochromator graphite
_diffrn_radiation_probe x-ray
_diffrn_radiation_type 'Cu K\a'
_diffrn_radiation_wavelength 1.54184
_diffrn_reflns_av_R_equivalents 0.0193
_diffrn_reflns_av_unetI/netI 0.0262
_diffrn_reflns_Laue_measured_fraction_full 0.999
_diffrn_reflns_Laue_measured_fraction_max 0.985
_diffrn_reflns_limit_h_max 10
_diffrn_reflns_limit_h_min -5
_diffrn_reflns_limit_k_max 14
_diffrn_reflns_limit_k_min -13
_diffrn_reflns_limit_l_max 15
_diffrn_reflns_limit_l_min -15
_diffrn_reflns_number 4265
_diffrn_reflns_point_group_measured_fraction_full 0.998
_diffrn_reflns_point_group_measured_fraction_max 0.975
_diffrn_reflns_theta_full 67.684
_diffrn_reflns_theta_max 70.981
_diffrn_reflns_theta_min 5.020
_diffrn_source 'Enhance (Cu) X-ray Source'
_exptl_absorpt_coefficient_mu 0.886
_exptl_absorpt_correction_T_max 1.00000
_exptl_absorpt_correction_T_min 0.88279
_exptl_absorpt_correction_type multi-scan
_exptl_absorpt_process_details
;
CrysAlisPro, Agilent Technologies,
Version 1.171.37.35 (release 13-08-2014 CrysAlis171 .NET)
(compiled Aug 13 2014,18:06:01)
Empirical absorption correction using spherical harmonics,
 implemented in SCALE3 ABSPACK scaling algorithm.
;
_exptl_crystal_colour ??
_exptl_crystal_density_diffrn 1.419
_exptl_crystal_F_000 600
_exptl_crystal_recrystallization_method 'Re-crystallisation from solvent: ????'
_exptl_crystal_size_max 0.250
_exptl_crystal_size_mid 0.200
_exptl_crystal_size_min 0.200
_refine_diff_density_max 0.456
_refine_diff_density_min -0.294
_refine_diff_density_rms 0.064
_refine_ls_abs_structure_details
;
 Flack x determined using 1010 quotients [(I+)-(I-)]/[(I+)+(I-)]
 (Parsons, Flack and Wagner, Acta Cryst. B69 (2013) 249-259).
;
_refine_ls_abs_structure_Flack -0.08(8)
_refine_ls_extinction_method none
_refine_ls_goodness_of_fit_ref 1.090
_refine_ls_hydrogen_treatment constr
_refine_ls_matrix_type full
_refine_ls_number_parameters 191
_refine_ls_number_reflns 2530
_refine_ls_number_restraints 0
_refine_ls_restrained_S_all 1.090
_refine_ls_R_factor_all 0.0389
_refine_ls_R_factor_gt 0.0384
_refine_ls_shift/su_max 0.001
_refine_ls_shift/su_mean 0.000
_refine_ls_structure_factor_coef Fsqd
_refine_ls_weighting_details 'w=1/[\s^2^(Fo^2^)+(0.0646P)^2^+0.2780P] where P=(Fo^2^+2Fc^2^)/3'
_refine_ls_weighting_scheme calc
_refine_ls_wR_factor_gt 0.0986
_refine_ls_wR_factor_ref 0.0991
_reflns_Friedel_coverage 0.704
_reflns_Friedel_fraction_full 0.996
_reflns_Friedel_fraction_max 0.960
_reflns_number_gt 2491
_reflns_number_total 2530
_reflns_threshold_expression 'I > 2\s(I)'
_cod_data_source_file c9qo01005j2.cif
_cod_data_source_block exp_5895
_cod_original_cell_volume 1340.37(12)
_cod_database_code 1555160
_reflns_odcompleteness_completeness 99.86
_reflns_odcompleteness_iscentric 1
_reflns_odcompleteness_theta 66.97
_shelx_estimated_absorpt_t_max 0.843
_shelx_estimated_absorpt_t_min 0.809
_shelx_shelxl_version_number 2014/7
_shelx_space_group_comment
;
The symmetry employed for this shelxl refinement is uniquely defined
by the following loop, which should always be used as a source of
symmetry information in preference to the above space-group names.
They are only intended as comments.
;

loop_
_space_group_symop_operation_xyz
'x, y, z'
'-x+1/2, -y, z+1/2'
'x+1/2, -y+1/2, -z'
'-x, y+1/2, -z+1/2'

loop_
_atom_site_label
_atom_site_type_symbol
_atom_site_fract_x
_atom_site_fract_y
_atom_site_fract_z
_atom_site_U_iso_or_equiv
_atom_site_adp_type
_atom_site_occupancy
_atom_site_site_symmetry_order
_atom_site_calc_flag
_atom_site_refinement_flags_posn
_atom_site_refinement_flags_adp
O4 O -0.11477(18) -0.31223(14) -0.24457(13) 0.0151(4) Uani 1 1 d . .
C3 C -0.0785(3) -0.32055(19) -0.42577(19) 0.0137(5) Uani 1 1 d . .
H3 H 0.0213 -0.2913 -0.4191 0.016 Uiso 1 1 calc R U
O2 O -0.53401(18) -0.29248(14) -0.25175(13) 0.0125(3) Uani 1 1 d . .
O5 O -0.3415(2) -0.42057(14) -0.62655(12) 0.0166(4) Uani 1 1 d . .
O3 O -0.79073(18) -0.27120(14) -0.25012(13) 0.0143(4) Uani 1 1 d . .
C1 C -0.2850(3) -0.39120(19) -0.53142(18) 0.0136(5) Uani 1 1 d . .
C2 C -0.1362(3) -0.34728(19) -0.52161(18) 0.0131(5) Uani 1 1 d . .
H2 H -0.0751 -0.3358 -0.5792 0.016 Uiso 1 1 calc R U
O1 O -0.5881(2) -0.47767(14) -0.13217(13) 0.0164(4) Uani 1 1 d . .
C14 C -0.3812(3) -0.40641(18) -0.44631(18) 0.0114(5) Uani 1 1 d . .
C16 C -0.6783(3) -0.33277(19) -0.24300(16) 0.0122(5) Uani 1 1 d . .
C5 C -0.3221(3) -0.37912(18) -0.34912(17) 0.0115(5) Uani 1 1 d . .
C9 C -0.8131(3) -0.53106(19) -0.2493(2) 0.0161(5) Uani 1 1 d . .
H9A H -0.9066 -0.4956 -0.2232 0.019 Uiso 1 1 calc R U
H9B H -0.8010 -0.6027 -0.2148 0.019 Uiso 1 1 calc R U
C4 C -0.1698(3) -0.33757(18) -0.34000(17) 0.0120(5) Uani 1 1 d . .
C7 C -0.5109(3) -0.4885(2) -0.22946(17) 0.0141(5) Uani 1 1 d . .
H7 H -0.4780 -0.5623 -0.2547 0.017 Uiso 1 1 calc R U
C8 C -0.6762(3) -0.4583(2) -0.22537(17) 0.0136(5) Uani 1 1 d . .
C6 C -0.4156(3) -0.38478(19) -0.25175(17) 0.0125(4) Uani 1 1 d . .
H6 H -0.3447 -0.3723 -0.1943 0.015 Uiso 1 1 calc R U
C10 C -0.8327(3) -0.5522(2) -0.3649(2) 0.0167(5) Uani 1 1 d . .
H10A H -0.9285 -0.5933 -0.3765 0.020 Uiso 1 1 calc R U
H10B H -0.8411 -0.4805 -0.3998 0.020 Uiso 1 1 calc R U
C13 C -0.5458(3) -0.4487(2) -0.46418(17) 0.0128(5) Uani 1 1 d . .
H13A H -0.5763 -0.4289 -0.5331 0.015 Uiso 1 1 calc R U
H13B H -0.6150 -0.4095 -0.4179 0.015 Uiso 1 1 calc R U
C12 C -0.5698(3) -0.57526(19) -0.45009(17) 0.0135(5) Uani 1 1 d . .
C11 C -0.6991(3) -0.6173(2) -0.40930(18) 0.0163(5) Uani 1 1 d . .
H11 H -0.7077 -0.6952 -0.4081 0.020 Uiso 1 1 calc R U
C15 C -0.4401(3) -0.6498(2) -0.4869(2) 0.0194(6) Uani 1 1 d . .
H15A H -0.3488 -0.6369 -0.4463 0.029 Uiso 1 1 calc R U
H15B H -0.4176 -0.6329 -0.5570 0.029 Uiso 1 1 calc R U
H15C H -0.4709 -0.7270 -0.4809 0.029 Uiso 1 1 calc R U

loop_
_atom_site_aniso_label
_atom_site_aniso_U_11
_atom_site_aniso_U_22
_atom_site_aniso_U_33
_atom_site_aniso_U_23
_atom_site_aniso_U_13
_atom_site_aniso_U_12
O4 0.0115(8) 0.0209(8) 0.0130(8) -0.0023(7) -0.0014(6) -0.0022(6)
C3 0.0110(10) 0.0126(11) 0.0176(11) 0.0005(9) 0.0008(9) 0.0002(9)
O2 0.0103(7) 0.0134(8) 0.0139(8) -0.0016(7) 0.0001(7) 0.0005(6)
O5 0.0197(8) 0.0191(8) 0.0111(8) -0.0023(7) -0.0015(7) -0.0036(7)
O3 0.0114(8) 0.0161(8) 0.0154(8) 0.0016(7) 0.0002(7) 0.0017(6)
C1 0.0183(12) 0.0108(10) 0.0116(10) 0.0002(9) -0.0005(9) 0.0024(9)
C2 0.0140(11) 0.0117(10) 0.0135(10) 0.0015(9) 0.0034(9) 0.0017(9)
O1 0.0155(8) 0.0223(9) 0.0114(8) 0.0045(7) 0.0017(7) 0.0023(7)
C14 0.0116(11) 0.0093(10) 0.0134(11) 0.0002(8) -0.0003(9) 0.0014(8)
C16 0.0140(11) 0.0156(11) 0.0071(9) -0.0001(8) 0.0003(9) -0.0026(9)
C5 0.0128(10) 0.0096(10) 0.0121(11) 0.0008(8) 0.0013(9) 0.0009(9)
C9 0.0139(11) 0.0146(11) 0.0197(12) 0.0018(9) 0.0046(10) -0.0026(9)
C4 0.0141(11) 0.0102(10) 0.0118(10) 0.0004(8) -0.0027(9) 0.0024(9)
C7 0.0144(11) 0.0178(11) 0.0101(11) 0.0033(9) 0.0014(9) 0.0017(9)
C8 0.0140(11) 0.0149(11) 0.0118(11) 0.0019(8) 0.0018(9) 0.0004(9)
C6 0.0116(9) 0.0148(10) 0.0111(10) -0.0006(9) -0.0019(9) 0.0032(9)
C10 0.0124(11) 0.0167(11) 0.0210(12) 0.0022(9) -0.0015(10) -0.0041(9)
C13 0.0138(11) 0.0146(11) 0.0100(10) 0.0005(9) -0.0007(9) -0.0004(9)
C12 0.0166(11) 0.0137(11) 0.0102(10) -0.0019(9) -0.0027(9) -0.0008(9)
C11 0.0205(12) 0.0133(11) 0.0150(11) 0.0009(9) -0.0036(9) -0.0021(10)
C15 0.0230(14) 0.0171(12) 0.0181(11) -0.0029(10) 0.0024(10) 0.0004(10)

loop_
_atom_type_symbol
_atom_type_description
_atom_type_scat_dispersion_real
_atom_type_scat_dispersion_imag
_atom_type_scat_source
C C 0.0181 0.0091 'International Tables Vol C Tables 4.2.6.8 and 6.1.1.4'
H H 0.0000 0.0000 'International Tables Vol C Tables 4.2.6.8 and 6.1.1.4'
O O 0.0492 0.0322 'International Tables Vol C Tables 4.2.6.8 and 6.1.1.4'

loop_
_geom_angle_atom_site_label_1
_geom_angle_atom_site_label_2
_geom_angle_atom_site_label_3
_geom_angle
C2 C3 H3 120.0
C4 C3 H3 120.0
C4 C3 C2 119.9(2)
C16 O2 C6 111.61(18)
O5 C1 C2 120.1(2)
O5 C1 C14 118.6(2)
C2 C1 C14 121.3(2)
C3 C2 H2 120.0
C1 C2 C3 120.0(2)
C1 C2 H2 120.0
C7 O1 C8 60.78(14)
C1 C14 C5 118.5(2)
C1 C14 C13 118.0(2)
C5 C14 C13 123.4(2)
O2 C16 C8 110.9(2)
O3 C16 O2 121.0(2)
O3 C16 C8 128.1(2)
C14 C5 C6 124.2(2)
C4 C5 C14 119.6(2)
C4 C5 C6 116.1(2)
H9A C9 H9B 107.8
C8 C9 H9A 109.1
C8 C9 H9B 109.1
C8 C9 C10 112.7(2)
C10 C9 H9A 109.1
C10 C9 H9B 109.1
O4 C4 C3 120.8(2)
O4 C4 C5 118.5(2)
C3 C4 C5 120.7(2)
O1 C7 H7 120.7
O1 C7 C8 60.03(14)
O1 C7 C6 110.35(19)
C8 C7 H7 120.7
C8 C7 C6 109.4(2)
C6 C7 H7 120.7
O1 C8 C16 106.92(19)
O1 C8 C9 119.61(19)
O1 C8 C7 59.19(14)
C9 C8 C16 122.1(2)
C7 C8 C16 104.3(2)
C7 C8 C9 127.8(2)
O2 C6 C5 109.21(17)
O2 C6 C7 103.34(18)
O2 C6 H6 108.2
C5 C6 H6 108.2
C7 C6 C5 119.27(19)
C7 C6 H6 108.2
C9 C10 H10A 109.1
C9 C10 H10B 109.1
H10A C10 H10B 107.9
C11 C10 C9 112.3(2)
C11 C10 H10A 109.1
C11 C10 H10B 109.1
C14 C13 H13A 108.4
C14 C13 H13B 108.4
C14 C13 C12 115.65(19)
H13A C13 H13B 107.4
C12 C13 H13A 108.4
C12 C13 H13B 108.4
C11 C12 C13 122.1(2)
C11 C12 C15 121.8(2)
C15 C12 C13 116.2(2)
C10 C11 H11 116.6
C12 C11 C10 126.9(2)
C12 C11 H11 116.6
C12 C15 H15A 109.5
C12 C15 H15B 109.5
C12 C15 H15C 109.5
H15A C15 H15B 109.5
H15A C15 H15C 109.5
H15B C15 H15C 109.5

loop_
_geom_bond_atom_site_label_1
_geom_bond_atom_site_label_2
_geom_bond_distance
O4 C4 1.371(3)
C3 H3 0.9300
C3 C2 1.388(3)
C3 C4 1.386(3)
O2 C16 1.335(3)
O2 C6 1.497(3)
O5 C1 1.383(3)
O3 C16 1.216(3)
C1 C2 1.388(3)
C1 C14 1.400(3)
C2 H2 0.9300
O1 C7 1.444(3)
O1 C8 1.456(3)
C14 C5 1.410(3)
C14 C13 1.519(3)
C16 C8 1.511(3)
C5 C4 1.404(3)
C5 C6 1.510(3)
C9 H9A 0.9700
C9 H9B 0.9700
C9 C8 1.494(3)
C9 C10 1.546(3)
C7 H7 0.9800
C7 C8 1.467(3)
C7 C6 1.509(3)
C6 H6 0.9800
C10 H10A 0.9700
C10 H10B 0.9700
C10 C11 1.502(4)
C13 H13A 0.9700
C13 H13B 0.9700
C13 C12 1.531(3)
C12 C11 1.331(3)
C12 C15 1.504(3)
C11 H11 0.9300
C15 H15A 0.9600
C15 H15B 0.9600
C15 H15C 0.9600

loop_
_geom_torsion_atom_site_label_1
_geom_torsion_atom_site_label_2
_geom_torsion_atom_site_label_3
_geom_torsion_atom_site_label_4
_geom_torsion
O2 C16 C8 O1 59.1(2)
O2 C16 C8 C9 -157.7(2)
O2 C16 C8 C7 -2.5(3)
O5 C1 C2 C3 -178.4(2)
O5 C1 C14 C5 178.4(2)
O5 C1 C14 C13 -3.2(3)
O3 C16 C8 O1 -121.5(2)
O3 C16 C8 C9 21.6(4)
O3 C16 C8 C7 176.8(2)
C1 C14 C5 C4 0.1(3)
C1 C14 C5 C6 176.2(2)
C1 C14 C13 C12 97.2(2)
C2 C3 C4 O4 179.7(2)
C2 C3 C4 C5 -1.6(3)
C2 C1 C14 C5 -1.8(3)
C2 C1 C14 C13 176.6(2)
O1 C7 C8 C16 101.37(19)
O1 C7 C8 C9 -105.4(3)
O1 C7 C6 O2 -59.9(2)
O1 C7 C6 C5 178.78(19)
C14 C1 C2 C3 1.9(3)
C14 C5 C4 O4 -179.6(2)
C14 C5 C4 C3 1.6(3)
C14 C5 C6 O2 -70.5(3)
C14 C5 C6 C7 47.9(3)
C14 C13 C12 C11 143.0(2)
C14 C13 C12 C15 -38.2(3)
C16 O2 C6 C5 121.8(2)
C16 O2 C6 C7 -6.2(2)
C5 C14 C13 C12 -84.5(3)
C9 C10 C11 C12 -91.1(3)
C4 C3 C2 C1 -0.1(3)
C4 C5 C6 O2 105.8(2)
C4 C5 C6 C7 -135.8(2)
C7 O1 C8 C16 -96.9(2)
C7 O1 C8 C9 118.9(2)
C8 O1 C7 C6 101.3(2)
C8 C9 C10 C11 64.4(3)
C8 C7 C6 O2 4.4(2)
C8 C7 C6 C5 -117.0(2)
C6 O2 C16 O3 -173.8(2)
C6 O2 C16 C8 5.6(2)
C6 C5 C4 O4 3.9(3)
C6 C5 C4 C3 -174.9(2)
C6 C7 C8 O1 -102.8(2)
C6 C7 C8 C16 -1.5(2)
C6 C7 C8 C9 151.8(2)
C10 C9 C8 O1 -145.8(2)
C10 C9 C8 C16 75.5(3)
C10 C9 C8 C7 -73.5(3)
C13 C14 C5 C4 -178.2(2)
C13 C14 C5 C6 -2.1(3)
C13 C12 C11 C10 -4.7(4)
C15 C12 C11 C10 176.6(2)
